data_4506513
loop_
_publ_author_name
'Li, Lina'
'Wang, Shuyun'
'Chen, Tianliang'
'Sun, Zhihua'
'Luo, Junhua'
'Hong, Maochun'

_publ_section_title
;
 Solvent-Dependent Formation of Cd(II) Coordination Polymers Based on
 aC2-Symmetric Tricarboxylate Linker
;
_journal_issue 8
_journal_name_full 'Crystal Growth &amp; Design'
_journal_page_first 4109
_journal_paper_doi 10.1021/cg300617h
_journal_volume 12
_journal_year 2012
_chemical_formula_moiety 'C19 H16 Cd1.50 N O7'
_chemical_formula_sum 'C19 H16 Cd1.5 N O7'
_chemical_formula_weight 538.93
_chemical_name_systematic
; 
 ? 
;
_space_group_IT_number 15
_symmetry_cell_setting monoclinic
_symmetry_space_group_name_Hall '-C 2yc'
_symmetry_space_group_name_H-M 'C 1 2/c 1'
_atom_sites_solution_hydrogens geom
_atom_sites_solution_primary direct
_atom_sites_solution_secondary difmap
_audit_creation_method SHELXL-97
_cell_angle_alpha 90.00
_cell_angle_beta 101.196(6)
_cell_angle_gamma 90.00
_cell_formula_units_Z 8
_cell_length_a 19.9999(17)
_cell_length_b 10.0714(6)
_cell_length_c 18.9420(17)
_cell_measurement_reflns_used 3912
_cell_measurement_temperature 293(2)
_cell_measurement_theta_max 27.4779
_cell_measurement_theta_min 3.2965
_cell_volume 3742.8(5)
_computing_structure_refinement 'SHELXL-97 (Sheldrick, 1997)'
_computing_structure_solution 'SHELXS-97 (Sheldrick, 1990)'
_diffrn_ambient_temperature 293(2)
_diffrn_measured_fraction_theta_full 0.996
_diffrn_measured_fraction_theta_max 0.996
_diffrn_radiation_monochromator graphite
_diffrn_radiation_source 'fine-focus sealed tube'
_diffrn_radiation_type MoK\a
_diffrn_radiation_wavelength 0.71073
_diffrn_reflns_av_R_equivalents 0.0429
_diffrn_reflns_av_sigmaI/netI 0.0474
_diffrn_reflns_limit_h_max 25
_diffrn_reflns_limit_h_min -25
_diffrn_reflns_limit_k_max 13
_diffrn_reflns_limit_k_min -13
_diffrn_reflns_limit_l_max 24
_diffrn_reflns_limit_l_min -22
_diffrn_reflns_number 14211
_diffrn_reflns_theta_full 27.48
_diffrn_reflns_theta_max 27.48
_diffrn_reflns_theta_min 3.02
_exptl_absorpt_coefficient_mu 1.762
_exptl_absorpt_correction_T_max 1.0000
_exptl_absorpt_correction_T_min 0.9280
_exptl_absorpt_correction_type multi-scan
_exptl_crystal_colour White
_exptl_crystal_density_diffrn 1.913
_exptl_crystal_density_method 'not measured'
_exptl_crystal_description Prism
_exptl_crystal_F_000 2120
_exptl_crystal_size_max 0.2000
_exptl_crystal_size_mid 0.1000
_exptl_crystal_size_min 0.0500
_refine_diff_density_max 0.926
_refine_diff_density_min -0.615
_refine_diff_density_rms 0.114
_refine_ls_extinction_method none
_refine_ls_goodness_of_fit_ref 1.055
_refine_ls_hydrogen_treatment constr
_refine_ls_matrix_type full
_refine_ls_number_parameters 259
_refine_ls_number_reflns 4281
_refine_ls_number_restraints 0
_refine_ls_restrained_S_all 1.055
_refine_ls_R_factor_all 0.0680
_refine_ls_R_factor_gt 0.0523
_refine_ls_shift/su_max 0.001
_refine_ls_shift/su_mean 0.000
_refine_ls_structure_factor_coef Fsqd
_refine_ls_weighting_details 'calc w=1/[\s^2^(Fo^2^)+(0.1000P)^2^+0.0000P] where P=(Fo^2^+2Fc^2^)/3'
_refine_ls_weighting_scheme calc
_refine_ls_wR_factor_gt 0.1453
_refine_ls_wR_factor_ref 0.1619
_reflns_number_gt 3528
_reflns_number_total 4281
_reflns_threshold_expression >2sigma(I)
_cod_data_source_file cg300617h_si_002.cif
_cod_data_source_block c2
_cod_depositor_comments
;
The following automatic conversions were performed:

'_exptl_absorpt_correction_type' value 'Multi-scan' changed to
'multi-scan' according to
/home/saulius/struct/CIF-dictionaries/cif_core.dic dictionary named
'cif_core.dic' version 2.4.2 from 2011-04-26.

Automatic conversion script
Id: cif_fix_values 1891 2012-01-12 08:04:46Z andrius 
;
_cod_original_sg_symbol_H-M c2/c
_cod_original_formula_sum 'C19 H16 Cd1.50 N O7'
_cod_database_code 4506513

loop_
_symmetry_equiv_pos_as_xyz
'x, y, z'
'-x, y, -z+1/2'
'x+1/2, y+1/2, z'
'-x+1/2, y+1/2, -z+1/2'
'-x, -y, -z'
'x, -y, z-1/2'
'-x+1/2, -y+1/2, -z'
'x+1/2, -y+1/2, z-1/2'

loop_
_atom_site_label
_atom_site_type_symbol
_atom_site_fract_x
_atom_site_fract_y
_atom_site_fract_z
_atom_site_U_iso_or_equiv
_atom_site_adp_type
_atom_site_occupancy
_atom_site_symmetry_multiplicity
_atom_site_calc_flag
_atom_site_refinement_flags
Cd1 Cd 0.09487(2) 0.55110(4) 0.02588(2) 0.03693(18) Uani 1 1 d .
O1 O 0.3067(3) 0.8898(6) 0.0851(3) 0.0700(17) Uani 1 1 d .
C1 C 0.3251(3) 0.5999(9) 0.1925(4) 0.058(2) Uani 1 1 d .
H1A H 0.3262 0.6619 0.1563 0.069 Uiso 1 1 calc R
N1 N 0.3579(4) 1.0456(6) 0.1609(3) 0.0578(16) Uani 1 1 d .
Cd2 Cd 0.2500 0.7500 0.0000 0.02982(18) Uani 1 2 d S
O2 O 0.2081(2) 0.6103(6) 0.0795(3) 0.0685(17) Uani 1 1 d .
C2 C 0.2562(4) 1.1067(9) 0.0734(5) 0.066(2) Uani 1 1 d .
H2A H 0.2241 1.0651 0.0356 0.099 Uiso 1 1 calc R
H2B H 0.2785 1.1783 0.0538 0.099 Uiso 1 1 calc R
H2C H 0.2327 1.1406 0.1092 0.099 Uiso 1 1 calc R
O3 O 0.1497(2) 0.4993(6) 0.1429(3) 0.0615(14) Uani 1 1 d .
C3 C 0.4104(5) 0.9489(9) 0.1940(4) 0.072(3) Uani 1 1 d .
H3A H 0.4029 0.8659 0.1688 0.107 Uiso 1 1 calc R
H3B H 0.4077 0.9359 0.2435 0.107 Uiso 1 1 calc R
H3C H 0.4548 0.9823 0.1910 0.107 Uiso 1 1 calc R
O4 O 0.6020(2) 0.1595(4) 0.4913(3) 0.0482(11) Uani 1 1 d .
C4 C 0.5930(3) 0.6631(6) 0.4637(3) 0.0343(12) Uani 1 1 d .
O5 O 0.5038(2) 0.0824(4) 0.4332(3) 0.0434(10) Uani 1 1 d .
C5 C 0.3833(3) 0.5791(8) 0.2448(4) 0.059(2) Uani 1 1 d .
H5A H 0.4230 0.6258 0.2426 0.071 Uiso 1 1 calc R
O6 O 0.6531(2) 0.6372(4) 0.4921(3) 0.0486(11) Uani 1 1 d .
C6 C 0.4652(3) 0.3374(6) 0.3769(3) 0.0341(12) Uani 1 1 d .
H7A H 0.4373 0.2664 0.3589 0.041 Uiso 1 1 calc R
O7 O 0.5653(2) 0.7755(4) 0.4584(2) 0.0421(10) Uani 1 1 d .
C7 C 0.5261(3) 0.3143(5) 0.4257(3) 0.0325(12) Uani 1 1 d .
C8 C 0.3222(3) 0.4223(7) 0.3028(3) 0.0407(14) Uani 1 1 d .
H9A H 0.3201 0.3639 0.3404 0.049 Uiso 1 1 calc R
C9 C 0.3828(3) 0.4903(6) 0.2997(3) 0.0344(12) Uani 1 1 d .
C10 C 0.4881(3) 0.5725(6) 0.3833(3) 0.0325(12) Uani 1 1 d .
H11A H 0.4757 0.6592 0.3699 0.039 Uiso 1 1 calc R
C11 C 0.5487(3) 0.5482(5) 0.4318(3) 0.0298(12) Uani 1 1 d .
C12 C 0.4461(3) 0.4675(6) 0.3549(3) 0.0324(12) Uani 1 1 d .
C13 C 0.2656(3) 0.4435(6) 0.2493(3) 0.0382(14) Uani 1 1 d .
H14A H 0.2257 0.3973 0.2511 0.046 Uiso 1 1 calc R
C14 C 0.2661(3) 0.5307(6) 0.1932(3) 0.0372(13) Uani 1 1 d .
C15 C 0.2050(3) 0.5489(6) 0.1352(3) 0.0374(13) Uani 1 1 d .
C16 C 0.5677(3) 0.4209(6) 0.4518(3) 0.0323(12) Uani 1 1 d .
H19A H 0.6088 0.4057 0.4832 0.039 Uiso 1 1 calc R
C17 C 0.5448(3) 0.1757(6) 0.4516(3) 0.0368(13) Uani 1 1 d .
C18 C 0.3089(4) 1.0055(8) 0.1075(4) 0.0529(17) Uani 1 1 d .
C19 C 0.3637(6) 1.1749(9) 0.1938(6) 0.091(3) Uani 1 1 d .
H22A H 0.3277 1.2309 0.1694 0.137 Uiso 1 1 calc R
H22B H 0.4070 1.2132 0.1905 0.137 Uiso 1 1 calc R
H22C H 0.3603 1.1668 0.2435 0.137 Uiso 1 1 calc R

loop_
_atom_site_aniso_label
_atom_site_aniso_U_11
_atom_site_aniso_U_22
_atom_site_aniso_U_33
_atom_site_aniso_U_23
_atom_site_aniso_U_13
_atom_site_aniso_U_12
Cd1 0.0307(3) 0.0251(3) 0.0465(3) -0.00245(17) -0.01359(19) 0.00105(15)
O1 0.056(3) 0.064(3) 0.076(4) -0.039(3) -0.022(3) 0.014(3)
C1 0.043(4) 0.081(5) 0.042(4) 0.033(4) -0.012(3) -0.010(4)
N1 0.064(4) 0.064(4) 0.042(3) -0.013(3) 0.002(3) -0.017(3)
Cd2 0.0223(3) 0.0275(3) 0.0353(3) 0.0022(2) -0.0050(2) 0.0020(2)
O2 0.037(2) 0.090(4) 0.065(3) 0.044(3) -0.025(2) -0.018(3)
C2 0.057(5) 0.057(5) 0.080(6) 0.004(4) 0.000(4) 0.004(4)
O3 0.032(2) 0.099(4) 0.046(3) 0.015(3) -0.011(2) -0.013(3)
C3 0.068(6) 0.095(7) 0.042(4) 0.004(4) -0.016(4) -0.011(4)
O4 0.040(2) 0.029(2) 0.067(3) 0.007(2) -0.010(2) 0.0060(18)
C4 0.037(3) 0.027(3) 0.036(3) 0.003(2) 0.000(2) 0.001(2)
O5 0.045(2) 0.026(2) 0.057(3) 0.000(2) 0.003(2) -0.0061(18)
C5 0.034(3) 0.079(5) 0.054(4) 0.024(4) -0.015(3) -0.020(3)
O6 0.034(2) 0.035(2) 0.068(3) 0.008(2) -0.015(2) -0.0138(18)
C6 0.033(3) 0.029(3) 0.036(3) -0.002(2) -0.004(2) -0.008(2)
O7 0.040(2) 0.028(2) 0.051(3) -0.0034(19) -0.008(2) -0.0026(17)
C7 0.033(3) 0.025(3) 0.036(3) 0.004(2) -0.002(2) 0.000(2)
C8 0.036(3) 0.051(4) 0.032(3) 0.009(3) -0.001(2) -0.004(3)
C9 0.031(3) 0.030(3) 0.037(3) 0.004(3) -0.005(2) -0.002(2)
C10 0.029(3) 0.035(3) 0.032(3) 0.004(2) 0.001(2) -0.003(2)
C11 0.025(3) 0.028(3) 0.035(3) 0.001(2) 0.002(2) -0.003(2)
C12 0.031(3) 0.035(3) 0.028(3) 0.004(2) -0.004(2) -0.001(2)
C13 0.027(3) 0.046(4) 0.038(3) 0.006(3) -0.003(2) -0.007(2)
C14 0.033(3) 0.042(3) 0.034(3) -0.007(3) -0.001(2) 0.002(2)
C15 0.031(3) 0.040(3) 0.035(3) -0.005(3) -0.007(2) 0.001(2)
C16 0.026(3) 0.032(3) 0.035(3) 0.001(2) -0.006(2) -0.001(2)
C17 0.039(3) 0.031(3) 0.038(3) 0.001(3) 0.002(3) 0.001(2)
C18 0.054(4) 0.057(4) 0.045(4) -0.006(4) 0.003(3) -0.005(3)
C19 0.125(9) 0.057(6) 0.085(7) -0.017(5) 0.002(6) -0.029(6)

loop_
_atom_type_symbol
_atom_type_description
_atom_type_scat_dispersion_real
_atom_type_scat_dispersion_imag
_atom_type_scat_source
C C 0.0033 0.0016 'International Tables Vol C Tables 4.2.6.8 and 6.1.1.4'
H H 0.0000 0.0000 'International Tables Vol C Tables 4.2.6.8 and 6.1.1.4'
N N 0.0061 0.0033 'International Tables Vol C Tables 4.2.6.8 and 6.1.1.4'
O O 0.0106 0.0060 'International Tables Vol C Tables 4.2.6.8 and 6.1.1.4'
Cd Cd -0.8075 1.2024 'International Tables Vol C Tables 4.2.6.8 and 6.1.1.4'

loop_
_geom_angle_atom_site_label_1
_geom_angle_atom_site_label_2
_geom_angle_atom_site_label_3
_geom_angle
_geom_angle_site_symmetry_1
_geom_angle_site_symmetry_3
O7 Cd1 O4 127.99(18) 8_465 8_455
O7 Cd1 O5 86.23(16) 8_465 4
O4 Cd1 O5 109.89(16) 8_455 4
O7 Cd1 O3 139.58(19) 8_465 .
O4 Cd1 O3 91.2(2) 8_455 .
O5 Cd1 O3 89.19(17) 4 .
O7 Cd1 O2 100.27(17) 8_465 .
O4 Cd1 O2 104.73(19) 8_455 .
O5 Cd1 O2 129.6(2) 4 .
O3 Cd1 O2 54.24(17) . .
O7 Cd1 O5 86.79(15) 8_465 8_455
O4 Cd1 O5 52.87(14) 8_455 8_455
O5 Cd1 O5 76.42(17) 4 8_455
O3 Cd1 O5 130.87(17) . 8_455
O2 Cd1 O5 153.06(19) . 8_455
O7 Cd1 C15 122.84(17) 8_465 .
O4 Cd1 C15 97.29(17) 8_455 .
O5 Cd1 C15 111.72(18) 4 .
O3 Cd1 C15 27.33(17) . .
O2 Cd1 C15 27.01(17) . .
O5 Cd1 C15 148.90(16) 8_455 .
C18 O1 Cd2 143.8(5) . .
C14 C1 C5 121.3(6) . .
C18 N1 C19 126.2(8) . .
C18 N1 C3 118.8(7) . .
C19 N1 C3 114.9(7) . .
O6 Cd2 O6 180.0 8_465 2_655
O6 Cd2 O1 87.75(17) 8_465 7_565
O6 Cd2 O1 92.25(17) 2_655 7_565
O6 Cd2 O1 92.25(17) 8_465 .
O6 Cd2 O1 87.75(17) 2_655 .
O1 Cd2 O1 180.0(2) 7_565 .
O6 Cd2 O2 86.22(19) 8_465 .
O6 Cd2 O2 93.78(19) 2_655 .
O1 Cd2 O2 83.8(2) 7_565 .
O1 Cd2 O2 96.2(2) . .
O6 Cd2 O2 93.78(19) 8_465 7_565
O6 Cd2 O2 86.22(19) 2_655 7_565
O1 Cd2 O2 96.2(2) 7_565 7_565
O1 Cd2 O2 83.8(2) . 7_565
O2 Cd2 O2 180.0(3) . 7_565
C15 O2 Cd2 159.7(4) . .
C15 O2 Cd1 92.2(4) . .
Cd2 O2 Cd1 107.92(18) . .
C15 O3 Cd1 93.6(4) . .
C17 O4 Cd1 101.4(4) . 8_556
O6 C4 O7 126.7(5) . .
O6 C4 C11 117.0(5) . .
O7 C4 C11 116.3(5) . .
C17 O5 Cd1 125.0(4) . 4_545
C17 O5 Cd1 82.4(4) . 8_556
Cd1 O5 Cd1 103.58(17) 4_545 8_556
C9 C5 C1 120.7(6) . .
C4 O6 Cd2 132.6(4) . 2_655
C7 C6 C12 120.2(5) . .
C4 O7 Cd1 127.6(4) . 8_566
C16 C7 C6 119.4(5) . .
C16 C7 C17 120.5(5) . .
C6 C7 C17 120.0(5) . .
C13 C8 C9 119.0(6) . .
C5 C9 C8 118.9(6) . .
C5 C9 C12 120.0(5) . .
C8 C9 C12 121.1(5) . .
C12 C10 C11 120.2(5) . .
C16 C11 C10 120.4(5) . .
C16 C11 C4 119.8(5) . .
C10 C11 C4 119.8(5) . .
C10 C12 C6 119.0(5) . .
C10 C12 C9 121.3(5) . .
C6 C12 C9 119.7(5) . .
C14 C13 C8 122.4(6) . .
C1 C14 C13 117.7(6) . .
C1 C14 C15 121.0(6) . .
C13 C14 C15 121.3(5) . .
O2 C15 O3 119.5(6) . .
O2 C15 C14 121.5(6) . .
O3 C15 C14 119.0(6) . .
O2 C15 Cd1 60.8(3) . .
O3 C15 Cd1 59.0(3) . .
C14 C15 Cd1 173.3(4) . .
C11 C16 C7 120.7(5) . .
O5 C17 O4 122.8(6) . .
O5 C17 C7 119.9(5) . .
O4 C17 C7 117.2(5) . .
O1 C18 N1 121.3(7) . .
O1 C18 C2 120.7(7) . .
N1 C18 C2 118.0(7) . .

loop_
_geom_bond_atom_site_label_1
_geom_bond_atom_site_label_2
_geom_bond_distance
_geom_bond_site_symmetry_2
Cd1 O7 2.177(4) 8_465
Cd1 O4 2.233(4) 8_455
Cd1 O5 2.278(4) 4
Cd1 O3 2.332(5) .
Cd1 O2 2.371(4) .
Cd1 O5 2.639(5) 8_455
Cd1 C15 2.714(6) .
O1 C18 1.238(9) .
O1 Cd2 2.271(5) .
C1 C14 1.373(9) .
C1 C5 1.391(9) .
N1 C18 1.327(9) .
N1 C19 1.439(10) .
N1 C3 1.479(11) .
Cd2 O6 2.226(4) 8_465
Cd2 O6 2.226(4) 2_655
Cd2 O1 2.271(5) 7_565
Cd2 O2 2.333(5) .
Cd2 O2 2.333(5) 7_565
O2 C15 1.233(8) .
C2 C18 1.518(11) .
O3 C15 1.248(7) .
O4 C17 1.253(7) .
O4 Cd1 2.233(4) 8_556
C4 O6 1.246(7) .
C4 O7 1.256(7) .
C4 C11 1.511(8) .
O5 C17 1.252(7) .
O5 Cd1 2.278(4) 4_545
O5 Cd1 2.639(5) 8_556
C5 C9 1.373(9) .
O6 Cd2 2.226(4) 2_655
C6 C7 1.398(8) .
C6 C12 1.405(8) .
O7 Cd1 2.177(4) 8_566
C7 C16 1.388(8) .
C7 C17 1.502(8) .
C8 C13 1.382(8) .
C8 C9 1.403(8) .
C9 C12 1.495(8) .
C10 C12 1.393(8) .
C10 C11 1.393(8) .
C11 C16 1.369(8) .
C13 C14 1.381(9) .
C14 C15 1.487(8) .
